data_7106835
loop_
_publ_author_name
'Xue, Wei'
'Wang, Bao-Ying'
'Zhu, Jie'
'Zhang, Wei-Xiong'
'Zhang, Yue-Biao'
'Zhao, Hai-Xia'
'Chen, Xiao-Ming'

_publ_section_title
;
 A one-dimensional coordination polymer exhibiting simultaneous spin-crossover
 and semiconductor behaviour
;
_journal_coden_ASTM CHCOFS
_journal_issue 37
_journal_name_full
;
 Chemical Communications (Cambridge, United Kingdom)
;
_journal_page_first 10233
_journal_page_last 10235
_journal_paper_doi 10.1039/c1cc12852c
_journal_volume 47
_journal_year 2011
_chemical_formula_moiety 'C18 H12 Co N2 S2'
_chemical_formula_sum 'C18 H12 Co N2 S2'
_chemical_formula_weight 379.35
_chemical_name_common CoMQ
_space_group_IT_number 14
_symmetry_cell_setting monoclinic
_symmetry_space_group_name_Hall '-P 2ybc'
_symmetry_space_group_name_H-M 'P 1 21/c 1'
_atom_sites_solution_hydrogens geom
_atom_sites_solution_primary direct
_atom_sites_solution_secondary difmap
_audit_creation_method SHELXL-97
_cell_angle_alpha 90.00
_cell_angle_beta 92.4986(15)
_cell_angle_gamma 90.00
_cell_formula_units_Z 2
_cell_length_a 3.6911(4)
_cell_length_b 14.6918(14)
_cell_length_c 12.9593(12)
_cell_measurement_reflns_used 3524
_cell_measurement_temperature 165(2)
_cell_measurement_theta_max 26.0
_cell_measurement_theta_min 2.1
_cell_volume 702.10(12)
_computing_cell_refinement 'SAINT+ Ver. 6.22, Bruker AXS Inc., 2001.'
_computing_data_collection 'SMART Bruker AXS Inc., 1998.'
_computing_data_reduction 'SAINT+ Ver. 6.22, Bruker AXS Inc., 2001.'
_computing_molecular_graphics 'SHELXTL Ver. 6.12, (Sheldrick, 2000)'
_computing_publication_material 'SHELXTL Ver. 6.12, (Sheldrick, 2000)'
_computing_structure_refinement 'SHELXTL Ver. 6.12, (Sheldrick, 2000)'
_computing_structure_solution 'SHELXTL Ver. 6.12, (Sheldrick, 2000)'
_diffrn_ambient_temperature 165(2)
_diffrn_measured_fraction_theta_full 0.984
_diffrn_measured_fraction_theta_max 0.984
_diffrn_measurement_device_type 'CCD area detector'
_diffrn_measurement_method 'phi and omega scans'
_diffrn_radiation_monochromator graphite
_diffrn_radiation_source 'fine-focus sealed tube'
_diffrn_radiation_type MoK\a
_diffrn_radiation_wavelength 0.71073
_diffrn_reflns_av_R_equivalents 0.0132
_diffrn_reflns_av_sigmaI/netI 0.0141
_diffrn_reflns_limit_h_max 3
_diffrn_reflns_limit_h_min -4
_diffrn_reflns_limit_k_max 18
_diffrn_reflns_limit_k_min -11
_diffrn_reflns_limit_l_max 15
_diffrn_reflns_limit_l_min -15
_diffrn_reflns_number 3524
_diffrn_reflns_theta_full 26.00
_diffrn_reflns_theta_max 26.00
_diffrn_reflns_theta_min 2.10
_exptl_absorpt_coefficient_mu 1.518
_exptl_absorpt_correction_T_max 0.927
_exptl_absorpt_correction_T_min 0.913
_exptl_absorpt_correction_type empirical
_exptl_absorpt_process_details SADABS
_exptl_crystal_colour black
_exptl_crystal_density_diffrn 1.794
_exptl_crystal_density_method 'not measured'
_exptl_crystal_description needle-like
_exptl_crystal_F_000 386
_exptl_crystal_size_max 0.20
_exptl_crystal_size_mid 0.05
_exptl_crystal_size_min 0.05
_refine_diff_density_max 0.511
_refine_diff_density_min -0.259
_refine_diff_density_rms 0.072
_refine_ls_extinction_method none
_refine_ls_goodness_of_fit_ref 1.082
_refine_ls_hydrogen_treatment constr
_refine_ls_matrix_type full
_refine_ls_number_parameters 106
_refine_ls_number_reflns 1370
_refine_ls_number_restraints 0
_refine_ls_restrained_S_all 1.082
_refine_ls_R_factor_all 0.0276
_refine_ls_R_factor_gt 0.0269
_refine_ls_shift/su_max 0.000
_refine_ls_shift/su_mean 0.000
_refine_ls_structure_factor_coef Fsqd
_refine_ls_weighting_details 'calc w=1/[\s^2^(Fo^2^)+(0.0484P)^2^+0.4187P] where P=(Fo^2^+2Fc^2^)/3'
_refine_ls_weighting_scheme calc
_refine_ls_wR_factor_gt 0.0758
_refine_ls_wR_factor_ref 0.0764
_reflns_number_gt 1316
_reflns_number_total 1370
_reflns_threshold_expression >2sigma(I)
_cod_data_source_file c1cc12852c.txt
_cod_data_source_block 1@165K
_cod_original_sg_symbol_H-M 'P2(1)/c '
_cod_database_code 7106835

loop_
_symmetry_equiv_pos_as_xyz
'x, y, z'
'-x, y+1/2, -z+1/2'
'-x, -y, -z'
'x, -y-1/2, z-1/2'

loop_
_atom_site_label
_atom_site_type_symbol
_atom_site_fract_x
_atom_site_fract_y
_atom_site_fract_z
_atom_site_U_iso_or_equiv
_atom_site_adp_type
_atom_site_occupancy
_atom_site_symmetry_multiplicity
_atom_site_calc_flag
_atom_site_refinement_flags
_atom_site_disorder_assembly
_atom_site_disorder_group
Co1 Co 0.0000 0.5000 0.0000 0.01917(14) Uani 1 2 d S . .
S1 S 0.45122(12) 0.44165(3) 0.11382(4) 0.02263(15) Uani 1 1 d . . .
N1 N 0.0581(4) 0.61451(10) 0.08841(11) 0.0195(3) Uani 1 1 d . . .
C7 C 0.5376(5) 0.51018(14) 0.31137(16) 0.0250(4) Uani 1 1 d . . .
H7 H 0.6557 0.4562 0.3293 0.030 Uiso 1 1 calc R . .
C9 C 0.2130(4) 0.60493(12) 0.18662(13) 0.0194(4) Uani 1 1 d . . .
C4 C 0.1969(5) 0.67539(13) 0.26050(15) 0.0225(4) Uani 1 1 d . . .
C5 C 0.3440(5) 0.65985(14) 0.36174(15) 0.0268(4) Uani 1 1 d . . .
H5 H 0.3303 0.7050 0.4118 0.032 Uiso 1 1 calc R . .
C8 C 0.3956(5) 0.52174(13) 0.21148(14) 0.0203(4) Uani 1 1 d . . .
C6 C 0.5060(5) 0.57863(16) 0.38582(15) 0.0281(4) Uani 1 1 d . . .
H6 H 0.5970 0.5685 0.4529 0.034 Uiso 1 1 calc R . .
C1 C -0.0834(5) 0.69473(13) 0.06239(15) 0.0229(4) Uani 1 1 d . . .
H1 H -0.1815 0.7020 -0.0044 0.027 Uiso 1 1 calc R . .
C2 C -0.0933(5) 0.76892(13) 0.12986(16) 0.0264(4) Uani 1 1 d . . .
H2 H -0.1880 0.8244 0.1072 0.032 Uiso 1 1 calc R . .
C3 C 0.0379(5) 0.75890(13) 0.22960(17) 0.0261(4) Uani 1 1 d . . .
H3 H 0.0225 0.8066 0.2764 0.031 Uiso 1 1 calc R . .

loop_
_atom_site_aniso_label
_atom_site_aniso_U_11
_atom_site_aniso_U_22
_atom_site_aniso_U_33
_atom_site_aniso_U_23
_atom_site_aniso_U_13
_atom_site_aniso_U_12
Co1 0.0224(2) 0.0146(2) 0.0200(2) -0.00209(12) -0.00515(14) 0.00169(12)
S1 0.0252(3) 0.0179(2) 0.0248(3) -0.00040(17) 0.00043(19) 0.00110(16)
N1 0.0178(7) 0.0197(7) 0.0210(7) 0.0022(6) 0.0009(6) 0.0007(6)
C7 0.0200(9) 0.0281(10) 0.0268(10) 0.0062(8) 0.0002(8) -0.0015(7)
C9 0.0165(8) 0.0204(9) 0.0213(8) 0.0006(7) 0.0025(6) -0.0031(7)
C4 0.0168(8) 0.0245(9) 0.0266(9) -0.0030(8) 0.0043(7) -0.0053(7)
C5 0.0233(9) 0.0327(11) 0.0245(9) -0.0071(8) 0.0031(7) -0.0078(8)
C8 0.0177(8) 0.0216(8) 0.0217(9) 0.0013(7) 0.0033(7) -0.0014(7)
C6 0.0230(9) 0.0396(11) 0.0214(9) 0.0022(8) -0.0004(7) -0.0081(8)
C1 0.0192(8) 0.0212(9) 0.0283(9) 0.0037(7) 0.0011(7) -0.0012(7)
C2 0.0227(9) 0.0173(9) 0.0393(11) 0.0008(8) 0.0034(8) 0.0007(7)
C3 0.0230(9) 0.0209(9) 0.0348(10) -0.0071(8) 0.0072(8) -0.0034(7)

loop_
_atom_type_symbol
_atom_type_description
_atom_type_scat_dispersion_real
_atom_type_scat_dispersion_imag
_atom_type_scat_source
C C 0.0033 0.0016 'International Tables Vol C Tables 4.2.6.8 and 6.1.1.4'
H H 0.0000 0.0000 'International Tables Vol C Tables 4.2.6.8 and 6.1.1.4'
Co Co 0.3494 0.9721 'International Tables Vol C Tables 4.2.6.8 and 6.1.1.4'
N N 0.0061 0.0033 'International Tables Vol C Tables 4.2.6.8 and 6.1.1.4'
S S 0.1246 0.1234 'International Tables Vol C Tables 4.2.6.8 and 6.1.1.4'

loop_
_geom_angle_atom_site_label_1
_geom_angle_atom_site_label_2
_geom_angle_atom_site_label_3
_geom_angle
_geom_angle_site_symmetry_1
_geom_angle_site_symmetry_3
_geom_angle_publ_flag
N1 Co1 N1 180.00(9) . 3_565 ?
N1 Co1 S1 96.10(4) . 3_565 ?
N1 Co1 S1 83.90(4) 3_565 3_565 ?
N1 Co1 S1 83.90(4) . . ?
N1 Co1 S1 96.10(4) 3_565 . ?
S1 Co1 S1 180.00(2) 3_565 . ?
N1 Co1 S1 88.97(4) . 3_665 ?
N1 Co1 S1 91.03(4) 3_565 3_665 ?
S1 Co1 S1 93.996(17) 3_565 3_665 ?
S1 Co1 S1 86.004(17) . 3_665 ?
N1 Co1 S1 91.03(4) . 1_455 ?
N1 Co1 S1 88.97(4) 3_565 1_455 ?
S1 Co1 S1 86.004(17) 3_565 1_455 ?
S1 Co1 S1 93.996(17) . 1_455 ?
S1 Co1 S1 180.0 3_665 1_455 ?
C8 S1 Co1 96.14(7) . . ?
C8 S1 Co1 107.27(6) . 1_655 ?
Co1 S1 Co1 93.996(17) . 1_655 ?
C1 N1 C9 117.89(16) . . ?
C1 N1 Co1 123.98(13) . . ?
C9 N1 Co1 117.57(12) . . ?
C8 C7 C6 121.03(19) . . ?
N1 C9 C4 121.49(17) . . ?
N1 C9 C8 117.95(16) . . ?
C4 C9 C8 120.55(17) . . ?
C3 C4 C9 118.30(18) . . ?
C3 C4 C5 122.77(18) . . ?
C9 C4 C5 118.93(18) . . ?
C6 C5 C4 119.95(18) . . ?
C7 C8 C9 118.16(17) . . ?
C7 C8 S1 122.86(15) . . ?
C9 C8 S1 118.89(14) . . ?
C5 C6 C7 121.24(19) . . ?
N1 C1 C2 123.64(17) . . ?
C3 C2 C1 119.26(18) . . ?
C2 C3 C4 119.18(18) . . ?

loop_
_geom_bond_atom_site_label_1
_geom_bond_atom_site_label_2
_geom_bond_distance
_geom_bond_site_symmetry_2
_geom_bond_publ_flag
Co1 N1 2.0414(15) . ?
Co1 N1 2.0414(15) 3_565 ?
Co1 S1 2.3389(5) 3_565 ?
Co1 S1 2.3389(5) . ?
Co1 S1 2.6971(5) 3_665 ?
Co1 S1 2.6971(5) 1_455 ?
S1 C8 1.7468(19) . ?
S1 Co1 2.6971(5) 1_655 ?
N1 C1 1.327(2) . ?
N1 C9 1.380(2) . ?
C7 C8 1.386(3) . ?
C7 C6 1.402(3) . ?
C9 C4 1.413(3) . ?
C9 C8 1.426(3) . ?
C4 C3 1.410(3) . ?
C4 C5 1.416(3) . ?
C5 C6 1.365(3) . ?
C1 C2 1.399(3) . ?
C2 C3 1.368(3) . ?
